data_8101435
loop_
_publ_author_name
'Langhals, Heinz'
'Ismael, Rami'
'Polborn, Kurt'

_publ_section_title
;
Crystal structure of N,N'-dimethyl-N''-(1-methylpropyl)naphthalene-
1:4,5-tricarboxylic-4,5-imide-1,8-hydrazame, C~19~H~19~N~3~O~3~ and 
of N,N'-dimethyl-N''-(1-hexylheptyl)naphthalene-1:4,5-tricarboxylic-
4,5-imide-1,8-hydrazame, C~28~H~37~N~3~O~3~, two naphthalene hydrazamimides
;
_journal_issue 1
_journal_name_full 'Zeitschrift f\"ur Kristallographie - New Crystal Structures'
_journal_page_first 35
_journal_page_last 37
_journal_volume 214
_journal_year 1999
_chemical_formula_sum 'C28 H37 N3 O3'
_chemical_formula_weight 463.61
_space_group_IT_number 2
_symmetry_cell_setting triclinic
_symmetry_space_group_name_Hall '-P 1'
_symmetry_space_group_name_H-M 'P -1'
_cell_angle_alpha 81.14(2)
_cell_angle_beta 81.794(15)
_cell_angle_gamma 61.09(2)
_cell_formula_units_Z 2
_cell_length_a 8.830(2)
_cell_length_b 9.253(2)
_cell_length_c 18.225(3)
_cell_measurement_temperature 293(2)
_cell_volume 1283.8(5)
_diffrn_ambient_temperature 293(2)
_exptl_crystal_density_diffrn 1.199
_refine_ls_R_factor_obs 0.1014
_refine_ls_wR_factor_obs 0.3935
_cod_database_code 8101435

loop_
_symmetry_equiv_pos_as_xyz
'x, y, z'
'-x, -y, -z'

loop_
_atom_site_aniso_label
_atom_site_aniso_U_11
_atom_site_aniso_U_22
_atom_site_aniso_U_33
_atom_site_aniso_U_23
_atom_site_aniso_U_13
_atom_site_aniso_U_12
N1 0.064(2) 0.077(2) 0.074(2) -0.003(2) 0.000(2) -0.030(2)
N2 0.064(2) 0.077(2) 0.081(2) -0.005(2) -0.007(2) -0.031(2)
N3 0.069(2) 0.092(3) 0.070(2) -0.009(2) 0.006(2) -0.041(2)
O1 0.078(2) 0.102(2) 0.083(2) -0.004(2) 0.013(2) -0.037(2)
O2 0.066(2) 0.074(2) 0.113(3) -0.002(2) -0.009(2) -0.023(2)
O3 0.066(2) 0.084(2) 0.117(3) -0.003(2) 0.003(2) -0.017(2)
C1 0.062(3) 0.079(3) 0.067(3) -0.012(2) 0.003(2) -0.033(2)
C2 0.051(2) 0.070(3) 0.072(3) -0.018(2) -0.002(2) -0.026(2)
C3 0.052(2) 0.078(3) 0.073(3) -0.019(2) 0.005(2) -0.028(2)
C4 0.045(2) 0.074(3) 0.081(3) -0.019(2) 0.003(2) -0.024(2)
C5 0.053(2) 0.060(2) 0.074(3) -0.015(2) -0.008(2) -0.023(2)
C6 0.054(2) 0.067(3) 0.084(3) -0.012(2) -0.005(2) -0.026(2)
C7 0.050(2) 0.080(3) 0.071(3) -0.018(2) 0.003(2) -0.033(2)
C8 0.051(2) 0.090(3) 0.079(3) -0.025(2) 0.013(2) -0.031(2)
C9 0.051(2) 0.072(3) 0.090(3) -0.021(2) -0.002(2) -0.021(2)
C10 0.049(2) 0.077(3) 0.069(2) -0.012(2) 0.001(2) -0.023(2)
C11 0.060(3) 0.071(3) 0.095(3) -0.013(2) -0.007(2) -0.023(2)
C12 0.050(2) 0.071(3) 0.066(2) -0.023(2) 0.004(2) -0.031(2)
C13 0.045(2) 0.069(2) 0.068(2) -0.017(2) -0.006(2) -0.027(2)
C14 0.086(3) 0.081(3) 0.104(4) 0.009(3) -0.002(3) -0.033(3)
C15 0.275(13) 0.176(8) 0.253(11) 0.124(8) -0.156(10) -0.164(10)
C16 0.256(13) 0.182(9) 0.236(12) -0.014(8) 0.015(10) -0.151(10)
C17 0.256(15) 0.183(10) 0.326(18) -0.040(11) 0.017(13) -0.156(11)
C18 0.206(14) 0.379(25) 0.393(25) -0.085(18) 0.095(15) -0.199(17)
C19 0.243(19) 0.409(34) 0.511(39) -0.172(28) 0.173(23) -0.219(23)
C20 0.301(25) 0.283(23) 0.683(53) -0.137(27) 0.248(31) -0.136(20)
C21 0.309(15) 0.267(12) 0.153(7) 0.124(8) -0.143(9) -0.218(12)
C22 0.156(6) 0.137(6) 0.109(5) -0.001(4) -0.051(4) -0.069(5)
C23 0.268(14) 0.216(11) 0.177(9) 0.030(8) -0.101(9) -0.143(11)
C24 0.359(19) 0.257(13) 0.183(10) 0.031(9) -0.124(12) -0.204(15)
C25 0.273(20) 0.408(26) 0.219(14) -0.001(15) -0.068(14) -0.240(21)
C26 0.330(35) 0.597(55) 0.379(33) -0.022(31) -0.028(27) -0.271(38)
C27 0.086(3) 0.095(3) 0.101(4) 0.010(3) -0.005(3) -0.050(3)
C28 0.095(4) 0.113(4) 0.089(3) -0.013(3) 0.022(3) -0.048(3)

loop_
_atom_site_label
_atom_site_type_symbol
_atom_site_fract_x
_atom_site_fract_y
_atom_site_fract_z
_atom_site_U_iso_or_equiv
_atom_site_thermal_displace_type
_atom_site_occupancy
_atom_site_calc_flag
_atom_site_refinement_flags
_atom_site_disorder_group
N1 N 0.7381(5) 0.3584(5) 0.3027(2) 0.0746(11) Uani 1 d . .
N2 N 0.8462(5) -0.2701(5) 0.5910(2) 0.0755(11) Uani 1 d . .
N3 N 0.6994(5) -0.1126(5) 0.5939(2) 0.0771(11) Uani 1 d . .
O1 O 1.0131(4) 0.1966(4) 0.2547(2) 0.0929(12) Uani 1 d . .
O2 O 1.1096(4) -0.4375(4) 0.5404(2) 0.0892(11) Uani 1 d . .
O3 O 0.4755(4) 0.5283(4) 0.3578(2) 0.0990(12) Uani 1 d . .
C1 C 0.8964(6) 0.2142(6) 0.3026(2) 0.0697(12) Uani 1 d . .
C2 C 0.9161(5) 0.0806(5) 0.3631(2) 0.0645(11) Uani 1 d . .
C3 C 1.0644(5) -0.0697(6) 0.3640(3) 0.0686(12) Uani 1 d . .
H3 H 1.1507(5) -0.0877(6) 0.3254(3) 0.082 Uiso 1 calc R .
C4 C 1.0891(5) -0.1950(6) 0.4209(2) 0.0680(12) Uani 1 d . .
H4 H 1.1916(5) -0.2949(6) 0.4209(2) 0.082 Uiso 1 calc R .
C5 C 0.9595(5) -0.1700(5) 0.4777(2) 0.0622(11) Uani 1 d . .
C6 C 0.9797(6) -0.3013(5) 0.5382(3) 0.0689(12) Uani 1 d . .
C7 C 0.6720(5) 0.0114(6) 0.5385(2) 0.0658(11) Uani 1 d . .
C8 C 0.5260(5) 0.1674(6) 0.5378(3) 0.0742(13) Uani 1 d . .
H8 H 0.4394(5) 0.1887(6) 0.5765(3) 0.089 Uiso 1 calc R .
C9 C 0.5069(5) 0.2900(6) 0.4813(3) 0.0737(13) Uani 1 d . .
H9 H 0.4085(5) 0.3930(6) 0.4831(3) 0.088 Uiso 1 calc R .
C10 C 0.6308(5) 0.2642(5) 0.4215(2) 0.0676(12) Uani 1 d . .
C11 C 0.6082(6) 0.3929(6) 0.3608(3) 0.0778(13) Uani 1 d . .
C12 C 0.8037(5) -0.0185(5) 0.4781(2) 0.0604(11) Uani 1 d . .
C13 C 0.7817(5) 0.1099(5) 0.4196(2) 0.0593(11) Uani 1 d . .
C14 C 0.7096(7) 0.4836(7) 0.2373(3) 0.096(2) Uani 1 d . .
H14 H 0.5912(7) 0.5542(7) 0.2577(3) 0.115 Uiso 1 calc R .
C15 C 0.7627(16) 0.6059(13) 0.2479(7) 0.212(6) Uani 1 d . .
H15A H 0.6958(16) 0.6549(13) 0.2928(7) 0.255 Uiso 1 calc R .
H15B H 0.8821(16) 0.5411(13) 0.2607(7) 0.255 Uiso 1 calc R .
C16 C 0.7593(18) 0.7347(15) 0.2002(7) 0.209(5) Uani 1 d . .
H16A H 0.6382(18) 0.8107(15) 0.1929(7) 0.251 Uiso 1 calc R .
H16B H 0.8129(18) 0.6909(15) 0.1528(7) 0.251 Uiso 1 calc R .
C17 C 0.8356(20) 0.8338(15) 0.2141(9) 0.235(6) Uani 1 d . .
H17A H 0.7437(20) 0.9467(15) 0.2180(9) 0.282 Uiso 1 calc R .
H17B H 0.8849(20) 0.7924(15) 0.2620(9) 0.282 Uiso 1 calc R .
C18 C 0.9609(22) 0.8376(27) 0.1622(12) 0.308(10) Uani 1 d . .
H18A H 1.0110(22) 0.7252(27) 0.1487(12) 0.369 Uiso 1 calc R .
H18B H 0.8873(22) 0.9046(27) 0.1224(12) 0.369 Uiso 1 calc R .
C19 C 1.0748(27) 0.8606(30) 0.1426(15) 0.367(16) Uani 1 d . .
H19A H 1.1380(27) 0.8033(30) 0.1864(15) 0.441 Uiso 1 calc R .
H19B H 1.0160(27) 0.9760(30) 0.1527(15) 0.441 Uiso 1 calc R .
C20 C 1.1979(29) 0.8673(27) 0.1042(18) 0.444(21) Uani 1 d . .
H20A H 1.2118(29) 0.9566(27) 0.1174(18) 0.533 Uiso 1 calc R .
H20B H 1.1763(29) 0.8862(27) 0.0526(18) 0.533 Uiso 1 calc R .
H20C H 1.3018(29) 0.7645(27) 0.1128(18) 0.533 Uiso 1 calc R .
C21 C 0.6460(16) 0.4574(16) 0.1774(5) 0.212(6) Uani 1 d . .
H21A H 0.7409(16) 0.4275(16) 0.1388(5) 0.254 Uiso 1 calc R .
H21B H 0.5576(16) 0.5668(16) 0.1602(5) 0.254 Uiso 1 calc R .
C22 C 0.5764(11) 0.3532(10) 0.1728(4) 0.130(2) Uani 1 d . .
H22A H 0.4908(11) 0.3714(10) 0.2150(4) 0.156 Uiso 1 calc R .
H22B H 0.6694(11) 0.2413(10) 0.1824(4) 0.156 Uiso 1 calc R .
C23 C 0.4949(18) 0.3499(16) 0.1095(6) 0.205(5) Uani 1 d . .
H23A H 0.4166(18) 0.4648(16) 0.0940(6) 0.246 Uiso 1 calc R .
H23B H 0.5865(18) 0.3114(16) 0.0697(6) 0.246 Uiso 1 calc R .
C24 C 0.4015(22) 0.2627(18) 0.1089(7) 0.237(7) Uani 1 d . .
H24A H 0.3161(22) 0.2914(18) 0.1514(7) 0.284 Uiso 1 calc R .
H24B H 0.4821(22) 0.1455(18) 0.1180(7) 0.284 Uiso 1 calc R .
C25 C 0.3105(25) 0.2824(29) 0.0441(10) 0.265(9) Uani 1 d . .
H25A H 0.2811(25) 0.3913(29) 0.0182(10) 0.317 Uiso 1 calc R .
H25B H 0.3907(25) 0.2012(29) 0.0107(10) 0.317 Uiso 1 calc R .
C26 C 0.1895(34) 0.2695(43) 0.0547(16) 0.416(18) Uani 1 d . .
H26A H 0.1425(34) 0.2835(43) 0.0082(16) 0.500 Uiso 1 calc R .
H26B H 0.1059(34) 0.3526(43) 0.0858(16) 0.500 Uiso 1 calc R .
H26C H 0.2161(34) 0.1614(43) 0.0793(16) 0.500 Uiso 1 calc R .
C27 C 0.8414(7) -0.4067(7) 0.6407(3) 0.094(2) Uani 1 d . .
H27A H 0.7251(11) -0.3920(22) 0.6470(15) 0.112 Uiso 1 calc R .
H27B H 0.8781(41) -0.4090(26) 0.6881(6) 0.112 Uiso 1 calc R .
H27C H 0.9177(33) -0.5093(8) 0.6197(9) 0.112 Uiso 1 calc R .
C28 C 0.6000(8) -0.0758(8) 0.6662(3) 0.102(2) Uani 1 d . .
H28A H 0.6730(15) -0.1451(31) 0.7052(3) 0.123 Uiso 1 calc R .
H28B H 0.5030(27) -0.0967(42) 0.6681(8) 0.123 Uiso 1 calc R .
H28C H 0.5586(39) 0.0386(14) 0.6728(9) 0.123 Uiso 1 calc R .

loop_
_geom_bond_atom_site_label_1
_geom_bond_atom_site_label_2
_geom_bond_distance
_geom_bond_site_symmetry_2
_geom_bond_publ_flag
N1 C1 1.390(6) . ?
N1 C11 1.394(6) . ?
N1 C14 1.484(6) . ?
N2 C6 1.353(6) . ?
N2 N3 1.409(6) . ?
N2 C27 1.452(6) . ?
N3 C7 1.357(6) . ?
N3 C28 1.463(6) . ?
O1 C1 1.215(5) . ?
O2 C6 1.227(5) . ?
O3 C11 1.234(5) . ?
C1 C2 1.484(6) . ?
C2 C3 1.374(6) . ?
C2 C13 1.403(6) . ?
C3 C4 1.384(6) . ?
C4 C5 1.383(6) . ?
C5 C12 1.412(6) . ?
C5 C6 1.469(6) . ?
C7 C8 1.395(6) . ?
C7 C12 1.435(6) . ?
C8 C9 1.370(7) . ?
C9 C10 1.389(6) . ?
C10 C13 1.406(6) . ?
C10 C11 1.452(7) . ?
C12 C13 1.425(6) . ?
C14 C21 1.398(11) . ?
C14 C15 1.464(11) . ?
C15 C16 1.354(12) . ?
C16 C17 1.440(15) . ?
C17 C18 1.36(2) . ?
C18 C19 1.13(2) . ?
C19 C20 1.23(2) . ?
C21 C22 1.388(11) . ?
C22 C23 1.457(11) . ?
C23 C24 1.41(2) . ?
C24 C25 1.46(2) . ?
C25 C26 1.12(2) . ?

loop_
_cod_related_entry_id
_cod_related_entry_database
_cod_related_entry_code
1 ChemSpider 21122195
